data_4328224
loop_
_publ_author_name
'Zu-Jin Lin'
'Zhen Yang'
'Tian-Fu Liu'
'Yuan-Biao Huang'
'Rong Cao'

_publ_contact_author_address
;
State Key Laboratory of Structural Chemistry,
Fujian Institute of Research on the Structure of Matter,
Chinese Academy of Sciences, Fujian, Fuzhou 350002, PR China
;
_publ_contact_author_email linzujin@fjirsm.ac.cn
_publ_contact_author_fax +86-0591-83796710
_publ_contact_author_name 'Zujin Lin'
_publ_contact_author_phone +86-0591-83725186
_publ_section_title
;
 Microwave-Assisted Synthesis of a Series of Lanthanide Metal-Organic
 Frameworks and Gas Sorption Properties
;
_journal_name_full 'Inorganic Chemistry'
_journal_page_first 1813
_journal_page_last 1820
_journal_paper_doi 10.1021/ic202082w
_journal_volume 51
_journal_year 2012
_chemical_formula_sum 'C43 H25 Eu2 N0 O16 P2'
_chemical_formula_weight 1163.49
_chemical_name_systematic
; 
 ? 
;
_space_group_IT_number 13
_symmetry_cell_setting monoclinic
_symmetry_space_group_name_Hall '-P 2yc'
_symmetry_space_group_name_H-M 'P 1 2/c 1'
_atom_sites_solution_hydrogens geom
_atom_sites_solution_primary direct
_atom_sites_solution_secondary difmap
_audit_creation_method SHELXL-97
_cell_angle_alpha 90.00
_cell_angle_beta 107.79(3)
_cell_angle_gamma 90.00
_cell_formula_units_Z 2
_cell_length_a 14.617(3)
_cell_length_b 10.572(2)
_cell_length_c 23.548(5)
_cell_measurement_reflns_used 8463
_cell_measurement_temperature 293(2)
_cell_measurement_theta_max 27.4835
_cell_measurement_theta_min 3.2817
_cell_volume 3464.9(13)
_computing_cell_refinement 'CrystalClear (Rigaku/MSC Inc., 2005)'
_computing_data_collection 'CrystalClear (Rigaku/MSC Inc., 2005)'
_computing_data_reduction 'CrystalClear (Rigaku/MSC Inc., 2005)'
_computing_structure_refinement 'SHELXL-97 (Sheldrick, 1997)'
_computing_structure_solution 'SHELXS-97 (Sheldrick, 1990)'
_diffrn_ambient_temperature 293(2)
_diffrn_detector_area_resol_mean 28.5714
_diffrn_measured_fraction_theta_full 0.992
_diffrn_measured_fraction_theta_max 0.992
_diffrn_measurement_device_type 'Saturn70 (4x4 bin mode)'
_diffrn_measurement_method CCD_Profile_fitting
_diffrn_radiation_monochromator graphite
_diffrn_radiation_source 'fine-focus sealed tube'
_diffrn_radiation_type MoK\a
_diffrn_radiation_wavelength 0.71073
_diffrn_reflns_av_R_equivalents 0.0554
_diffrn_reflns_av_sigmaI/netI 0.0510
_diffrn_reflns_limit_h_max 11
_diffrn_reflns_limit_h_min -18
_diffrn_reflns_limit_k_max 13
_diffrn_reflns_limit_k_min -13
_diffrn_reflns_limit_l_max 30
_diffrn_reflns_limit_l_min -28
_diffrn_reflns_number 26693
_diffrn_reflns_theta_full 27.49
_diffrn_reflns_theta_max 27.49
_diffrn_reflns_theta_min 2.13
_diffrn_standards_number 8301
_exptl_absorpt_coefficient_mu 1.885
_exptl_absorpt_correction_T_max 0.8054
_exptl_absorpt_correction_T_min 0.7278
_exptl_absorpt_correction_type multi-scan
_exptl_crystal_colour colorless
_exptl_crystal_density_diffrn 1.115
_exptl_crystal_description Prism
_exptl_crystal_F_000 1134
_exptl_crystal_size_max 0.18
_exptl_crystal_size_mid 0.16
_exptl_crystal_size_min 0.12
_platon_squeeze_details
;
;
_refine_diff_density_max 1.255
_refine_diff_density_min -0.559
_refine_diff_density_rms 0.107
_refine_ls_extinction_method none
_refine_ls_goodness_of_fit_ref 1.018
_refine_ls_hydrogen_treatment constr
_refine_ls_matrix_type full
_refine_ls_number_parameters 285
_refine_ls_number_reflns 7895
_refine_ls_number_restraints 0
_refine_ls_restrained_S_all 1.018
_refine_ls_R_factor_all 0.0421
_refine_ls_R_factor_gt 0.0340
_refine_ls_shift/su_max 0.001
_refine_ls_shift/su_mean 0.000
_refine_ls_structure_factor_coef Fsqd
_refine_ls_weighting_details 'calc w=1/[\s^2^(Fo^2^)+(0.0539P)^2^+0.0000P] where P=(Fo^2^+2Fc^2^)/3'
_refine_ls_weighting_scheme calc
_refine_ls_wR_factor_gt 0.0968
_refine_ls_wR_factor_ref 0.0997
_reflns_number_gt 6231
_reflns_number_total 7895
_reflns_threshold_expression >2sigma(I)
_cod_data_source_file ic202082w_si_003_03.cif
_cod_data_source_block Eu
_cod_original_cell_volume 3465.0(12)
_cod_database_code 4328224

loop_
_symmetry_equiv_pos_as_xyz
'x, y, z'
'-x, y, -z+1/2'
'-x, -y, -z'
'x, -y, z-1/2'

loop_
_atom_site_label
_atom_site_type_symbol
_atom_site_fract_x
_atom_site_fract_y
_atom_site_fract_z
_atom_site_U_iso_or_equiv
_atom_site_adp_type
_atom_site_occupancy
_atom_site_symmetry_multiplicity
_atom_site_calc_flag
_atom_site_refinement_flags
Eu1 Eu 0.346842(12) 0.430896(18) 0.273731(7) 0.02491(7) Uani 1 1 d .
C1 C 0.1440(3) 0.5984(3) 0.35377(16) 0.0296(8) Uani 1 1 d .
C2 C 0.1184(3) 0.4727(4) 0.34789(18) 0.0376(9) Uani 1 1 d .
H2 H 0.1659 0.4111 0.3588 0.045 Uiso 1 1 calc R
C3 C 0.0251(3) 0.4371(3) 0.32648(18) 0.0351(9) Uani 1 1 d .
H3 H 0.0094 0.3518 0.3205 0.042 Uiso 1 1 calc R
C4 C -0.0485(3) 0.5295(4) 0.31313(16) 0.0323(8) Uani 1 1 d .
C5 C -0.0233(3) 0.6566(4) 0.3198(2) 0.0430(10) Uani 1 1 d .
H5 H -0.0706 0.7187 0.3106 0.052 Uiso 1 1 calc R
C6 C 0.0732(3) 0.6906(4) 0.3402(2) 0.0426(10) Uani 1 1 d .
H6 H 0.0903 0.7756 0.3448 0.051 Uiso 1 1 calc R
C7 C -0.1526(3) 0.4930(4) 0.28716(16) 0.0336(9) Uani 1 1 d .
C8 C 0.2830(3) 0.7990(3) 0.36078(15) 0.0291(8) Uani 1 1 d .
C9 C 0.2936(4) 0.8263(4) 0.30579(19) 0.0574(14) Uani 1 1 d .
H9 H 0.2915 0.7615 0.2788 0.069 Uiso 1 1 calc R
C10 C 0.3071(4) 0.9497(4) 0.2908(2) 0.0568(14) Uani 1 1 d .
H10 H 0.3156 0.9666 0.2539 0.068 Uiso 1 1 calc R
C11 C 0.3083(3) 1.0477(4) 0.32913(17) 0.0339(9) Uani 1 1 d .
C12 C 0.2942(4) 1.0206(4) 0.3832(2) 0.0638(15) Uani 1 1 d .
H12 H 0.2925 1.0861 0.4093 0.077 Uiso 1 1 calc R
C13 C 0.2826(4) 0.8964(4) 0.3992(2) 0.0625(15) Uani 1 1 d .
H13 H 0.2745 0.8793 0.4361 0.075 Uiso 1 1 calc R
C14 C 0.3221(3) 1.1817(4) 0.31262(18) 0.0349(9) Uani 1 1 d .
C15 C 0.3082(2) 0.6275(3) 0.45903(14) 0.0256(7) Uani 1 1 d .
C16 C 0.2450(3) 0.6190(5) 0.49116(18) 0.0498(12) Uani 1 1 d .
H16 H 0.1793 0.6166 0.4716 0.060 Uiso 1 1 calc R
C17 C 0.2785(3) 0.6138(5) 0.55293(17) 0.0513(13) Uani 1 1 d .
H17 H 0.2350 0.6078 0.5745 0.062 Uiso 1 1 calc R
C18 C 0.3744(3) 0.6174(4) 0.58231(15) 0.0297(8) Uani 1 1 d .
C19 C 0.4386(3) 0.6253(5) 0.55036(18) 0.0487(12) Uani 1 1 d .
H19 H 0.5042 0.6277 0.5700 0.058 Uiso 1 1 calc R
C20 C 0.4049(3) 0.6296(5) 0.48855(17) 0.0499(12) Uani 1 1 d .
H20 H 0.4484 0.6340 0.4669 0.060 Uiso 1 1 calc R
C21 C 0.4093(3) 0.6138(4) 0.64887(15) 0.0298(8) Uani 1 1 d .
C22 C 0.5000 0.6561(8) 0.2500 0.108(4) Uani 1 2 d S
H22 H 0.5000 0.7441 0.2500 0.129 Uiso 1 2 calc SR
O1 O -0.1745(2) 0.3811(3) 0.27173(13) 0.0439(7) Uani 1 1 d .
O2 O -0.21655(19) 0.5773(3) 0.28052(13) 0.0390(7) Uani 1 1 d .
O3 O 0.3428(2) 1.1994(3) 0.26452(12) 0.0415(7) Uani 1 1 d .
O4 O 0.3147(2) 1.2725(3) 0.34512(13) 0.0431(7) Uani 1 1 d .
O5 O 0.4975(2) 0.6220(4) 0.67438(12) 0.0500(8) Uani 1 1 d .
O6 O 0.3488(2) 0.6045(3) 0.67612(12) 0.0493(8) Uani 1 1 d .
O7 O 0.32705(18) 0.5511(2) 0.35303(11) 0.0301(6) Uani 1 1 d .
O8 O 0.4293(2) 0.6139(3) 0.26034(17) 0.0573(9) Uani 1 1 d .
P1 P 0.26944(7) 0.63767(9) 0.37915(4) 0.02508(19) Uani 1 1 d .

loop_
_atom_site_aniso_label
_atom_site_aniso_U_11
_atom_site_aniso_U_22
_atom_site_aniso_U_33
_atom_site_aniso_U_23
_atom_site_aniso_U_13
_atom_site_aniso_U_12
Eu1 0.02791(11) 0.02668(10) 0.02017(10) 0.00014(7) 0.00739(7) 0.00016(7)
C1 0.031(2) 0.033(2) 0.0231(18) -0.0017(15) 0.0058(15) -0.0008(15)
C2 0.031(2) 0.034(2) 0.041(2) 0.0042(18) 0.0022(17) -0.0016(17)
C3 0.036(2) 0.0196(17) 0.041(2) 0.0032(16) -0.0009(17) -0.0069(16)
C4 0.030(2) 0.038(2) 0.0273(19) -0.0002(16) 0.0070(15) -0.0026(16)
C5 0.033(2) 0.035(2) 0.055(3) -0.002(2) 0.0051(19) 0.0026(17)
C6 0.037(2) 0.031(2) 0.054(3) -0.0038(19) 0.0057(19) 0.0002(18)
C7 0.031(2) 0.039(2) 0.0295(19) 0.0008(17) 0.0080(16) -0.0045(17)
C8 0.034(2) 0.0265(18) 0.0265(18) 0.0017(15) 0.0092(15) -0.0033(15)
C9 0.116(4) 0.029(2) 0.036(2) -0.0061(18) 0.036(3) -0.010(2)
C10 0.109(4) 0.033(2) 0.041(2) -0.0003(19) 0.042(3) -0.008(2)
C11 0.039(2) 0.0260(19) 0.035(2) 0.0015(16) 0.0094(17) -0.0027(16)
C12 0.128(5) 0.027(2) 0.051(3) -0.013(2) 0.049(3) -0.010(3)
C13 0.124(5) 0.036(2) 0.039(3) -0.004(2) 0.042(3) -0.013(3)
C14 0.037(2) 0.029(2) 0.038(2) 0.0042(17) 0.0114(17) -0.0018(16)
C15 0.0309(18) 0.0263(17) 0.0191(16) -0.0013(14) 0.0069(14) -0.0001(15)
C16 0.030(2) 0.093(4) 0.025(2) 0.000(2) 0.0066(16) -0.005(2)
C17 0.031(2) 0.102(4) 0.023(2) -0.002(2) 0.0126(16) -0.006(2)
C18 0.032(2) 0.036(2) 0.0220(17) 0.0013(15) 0.0096(14) -0.0013(16)
C19 0.024(2) 0.091(4) 0.029(2) 0.007(2) 0.0054(16) -0.001(2)
C20 0.028(2) 0.098(4) 0.026(2) 0.004(2) 0.0122(16) 0.000(2)
C21 0.033(2) 0.0326(19) 0.0220(18) -0.0038(15) 0.0067(15) 0.0030(16)
C22 0.100(7) 0.046(5) 0.213(13) 0.000 0.101(8) 0.000
O1 0.0319(15) 0.0402(17) 0.056(2) -0.0061(14) 0.0072(13) -0.0051(13)
O2 0.0303(14) 0.0388(16) 0.0429(16) -0.0037(13) 0.0037(12) -0.0003(12)
O3 0.060(2) 0.0294(15) 0.0418(16) 0.0030(12) 0.0256(14) 0.0003(13)
O4 0.068(2) 0.0239(14) 0.0447(16) -0.0002(12) 0.0277(15) 0.0001(13)
O5 0.0323(16) 0.084(2) 0.0252(14) 0.0042(15) -0.0032(12) 0.0037(16)
O6 0.0458(18) 0.083(2) 0.0221(14) 0.0011(14) 0.0145(12) -0.0050(16)
O7 0.0378(15) 0.0302(14) 0.0242(13) -0.0052(10) 0.0123(11) -0.0008(11)
O8 0.051(2) 0.0501(19) 0.083(3) 0.0037(18) 0.0393(18) -0.0124(16)
P1 0.0307(5) 0.0249(4) 0.0192(4) -0.0008(3) 0.0069(3) -0.0024(4)

loop_
_atom_type_symbol
_atom_type_description
_atom_type_scat_dispersion_real
_atom_type_scat_dispersion_imag
_atom_type_scat_source
C C 0.0033 0.0016 'International Tables Vol C Tables 4.2.6.8 and 6.1.1.4'
H H 0.0000 0.0000 'International Tables Vol C Tables 4.2.6.8 and 6.1.1.4'
N N 0.0061 0.0033 'International Tables Vol C Tables 4.2.6.8 and 6.1.1.4'
O O 0.0106 0.0060 'International Tables Vol C Tables 4.2.6.8 and 6.1.1.4'
P P 0.1023 0.0942 'International Tables Vol C Tables 4.2.6.8 and 6.1.1.4'
Eu Eu -0.1578 3.6682 'International Tables Vol C Tables 4.2.6.8 and 6.1.1.4'

loop_
_geom_angle_atom_site_label_1
_geom_angle_atom_site_label_2
_geom_angle_atom_site_label_3
_geom_angle
_geom_angle_site_symmetry_1
_geom_angle_site_symmetry_3
O5 Eu1 O6 100.16(11) 3_666 4_565
O5 Eu1 O7 92.94(10) 3_666 .
O6 Eu1 O7 155.50(10) 4_565 .
O5 Eu1 O8 78.85(13) 3_666 .
O6 Eu1 O8 80.74(12) 4_565 .
O7 Eu1 O8 81.61(11) . .
O5 Eu1 O3 78.34(11) 3_666 1_545
O6 Eu1 O3 76.17(11) 4_565 1_545
O7 Eu1 O3 127.15(9) . 1_545
O8 Eu1 O3 143.86(10) . 1_545
O5 Eu1 O1 152.85(13) 3_666 2
O6 Eu1 O1 81.78(11) 4_565 2
O7 Eu1 O1 95.91(10) . 2
O8 Eu1 O1 127.82(11) . 2
O3 Eu1 O1 75.86(10) 1_545 2
O5 Eu1 O2 154.69(11) 3_666 2
O6 Eu1 O2 80.31(11) 4_565 2
O7 Eu1 O2 79.08(9) . 2
O8 Eu1 O2 76.25(11) . 2
O3 Eu1 O2 125.56(9) 1_545 2
O1 Eu1 O2 52.46(10) 2 2
O5 Eu1 O4 80.76(11) 3_666 1_545
O6 Eu1 O4 127.68(11) 4_565 1_545
O7 Eu1 O4 74.65(9) . 1_545
O8 Eu1 O4 147.67(11) . 1_545
O3 Eu1 O4 52.53(9) 1_545 1_545
O1 Eu1 O4 76.96(10) 2 1_545
O2 Eu1 O4 119.22(10) 2 1_545
O5 Eu1 C7 178.09(11) 3_666 2
O6 Eu1 C7 81.43(11) 4_565 2
O7 Eu1 C7 85.96(10) . 2
O8 Eu1 C7 102.51(12) . 2
O3 Eu1 C7 101.09(11) 1_545 2
O1 Eu1 C7 26.08(12) 2 2
O2 Eu1 C7 26.46(11) 2 2
O4 Eu1 C7 97.44(11) 1_545 2
O5 Eu1 C14 78.84(12) 3_666 1_545
O6 Eu1 C14 102.07(12) 4_565 1_545
O7 Eu1 C14 100.73(10) . 1_545
O8 Eu1 C14 157.66(12) . 1_545
O3 Eu1 C14 26.46(10) 1_545 1_545
O1 Eu1 C14 74.31(11) 2 1_545
O2 Eu1 C14 126.08(10) 2 1_545
O4 Eu1 C14 26.08(10) 1_545 1_545
C7 Eu1 C14 99.82(12) 2 1_545
C2 C1 C6 119.7(4) . .
C2 C1 P1 118.4(3) . .
C6 C1 P1 121.9(3) . .
C3 C2 C1 121.2(4) . .
C2 C3 C4 120.0(4) . .
C5 C4 C3 119.0(3) . .
C5 C4 C7 119.6(4) . .
C3 C4 C7 121.2(4) . .
C4 C5 C6 119.6(4) . .
C1 C6 C5 120.3(4) . .
O1 C7 O2 121.1(3) . .
O1 C7 C4 119.9(4) . .
O2 C7 C4 119.0(4) . .
O1 C7 Eu1 60.4(2) . 2
O2 C7 Eu1 60.93(19) . 2
C4 C7 Eu1 173.9(3) . 2
C13 C8 C9 119.0(4) . .
C13 C8 P1 122.3(3) . .
C9 C8 P1 118.7(3) . .
C8 C9 C10 120.3(4) . .
C11 C10 C9 121.2(4) . .
C10 C11 C12 118.4(4) . .
C10 C11 C14 121.2(4) . .
C12 C11 C14 120.4(4) . .
C11 C12 C13 120.7(4) . .
C8 C13 C12 120.3(4) . .
O4 C14 O3 121.3(4) . .
O4 C14 C11 121.5(4) . .
O3 C14 C11 117.2(3) . .
O4 C14 Eu1 62.0(2) . 1_565
O3 C14 Eu1 59.3(2) . 1_565
C11 C14 Eu1 176.4(3) . 1_565
C16 C15 C20 119.2(3) . .
C16 C15 P1 122.3(3) . .
C20 C15 P1 118.5(3) . .
C15 C16 C17 120.2(4) . .
C18 C17 C16 120.7(4) . .
C17 C18 C19 119.6(3) . .
C17 C18 C21 120.1(3) . .
C19 C18 C21 120.3(3) . .
C18 C19 C20 119.6(4) . .
C15 C20 C19 120.7(4) . .
O6 C21 O5 123.3(3) . .
O6 C21 C18 118.3(3) . .
O5 C21 C18 118.4(3) . .
O8 C22 O8 137.0(9) . 2_655
C7 O1 Eu1 93.5(2) . 2
C7 O2 Eu1 92.6(2) . 2
C14 O3 Eu1 94.2(2) . 1_565
C14 O4 Eu1 91.9(2) . 1_565
C21 O5 Eu1 161.5(3) . 3_666
C21 O6 Eu1 138.0(3) . 4_566
P1 O7 Eu1 151.49(16) . .
C22 O8 Eu1 146.1(5) . .
O7 P1 C8 111.50(16) . .
O7 P1 C15 110.89(16) . .
C8 P1 C15 106.77(16) . .
O7 P1 C1 111.57(16) . .
C8 P1 C1 108.53(17) . .
C15 P1 C1 107.37(17) . .

loop_
_geom_bond_atom_site_label_1
_geom_bond_atom_site_label_2
_geom_bond_distance
_geom_bond_site_symmetry_2
Eu1 O5 2.299(3) 3_666
Eu1 O6 2.338(3) 4_565
Eu1 O7 2.348(2) .
Eu1 O8 2.352(3) .
Eu1 O3 2.456(3) 1_545
Eu1 O1 2.474(3) 2
Eu1 O2 2.484(3) 2
Eu1 O4 2.516(3) 1_545
Eu1 C7 2.839(4) 2
Eu1 C14 2.848(4) 1_545
C1 C2 1.376(5) .
C1 C6 1.385(5) .
C1 P1 1.795(4) .
C2 C3 1.354(5) .
C3 C4 1.416(6) .
C4 C5 1.389(6) .
C4 C7 1.508(5) .
C5 C6 1.391(6) .
C7 O1 1.250(5) .
C7 O2 1.266(5) .
C7 Eu1 2.839(4) 2
C8 C13 1.372(6) .
C8 C9 1.381(5) .
C8 P1 1.785(4) .
C9 C10 1.382(6) .
C10 C11 1.372(6) .
C11 C12 1.381(6) .
C11 C14 1.498(5) .
C12 C13 1.390(6) .
C14 O4 1.253(5) .
C14 O3 1.273(4) .
C14 Eu1 2.848(4) 1_565
C15 C16 1.364(5) .
C15 C20 1.372(5) .
C15 P1 1.795(3) .
C16 C17 1.387(5) .
C17 C18 1.361(5) .
C18 C19 1.373(5) .
C18 C21 1.493(5) .
C19 C20 1.388(5) .
C21 O6 1.246(4) .
C21 O5 1.247(4) .
C22 O8 1.216(4) .
C22 O8 1.216(4) 2_655
O1 Eu1 2.474(3) 2
O2 Eu1 2.484(3) 2
O3 Eu1 2.456(3) 1_565
O4 Eu1 2.516(3) 1_565
O5 Eu1 2.299(3) 3_666
O6 Eu1 2.338(3) 4_566
O7 P1 1.497(3) .

loop_
_platon_squeeze_void_nr
_platon_squeeze_void_average_x
_platon_squeeze_void_average_y
_platon_squeeze_void_average_z
_platon_squeeze_void_volume
_platon_squeeze_void_count_electrons
1 0.001 -0.003 0.000 1798.5 182.1
